data_7052511
loop_
_publ_author_name
'Zhou, You-Fu'
'Yuan, Da-Qiang'
'Wu, Ben-Lai'
'Wang, Rui-Hu'
'Hong, Mao-Chun'

_publ_section_title
;
 Design of metal-organic NLO materials: complexes derived from
 pyridine-3,4-dicarboxylate
;
_journal_issue 12
_journal_name_full 'New Journal of Chemistry'
_journal_page_first 1590
_journal_paper_doi 10.1039/b401802h
_journal_volume 28
_journal_year 2004
_chemical_formula_sum 'C7 H9 Co N O7'
_chemical_formula_weight 278.08
_chemical_name_systematic
;
?
;
_space_group_IT_number 2
_symmetry_cell_setting triclinic
_symmetry_space_group_name_Hall '-P 1'
_symmetry_space_group_name_H-M 'P -1'
_atom_sites_solution_hydrogens geom
_atom_sites_solution_primary direct
_atom_sites_solution_secondary difmap
_audit_creation_method SHELXL-97
_cell_angle_alpha 75.614(3)
_cell_angle_beta 68.570(4)
_cell_angle_gamma 76.107(4)
_cell_formula_units_Z 2
_cell_length_a 7.1111(12)
_cell_length_b 7.8561(13)
_cell_length_c 9.0310(16)
_cell_measurement_temperature 293(2)
_cell_volume 448.63(13)
_computing_structure_refinement 'SHELXL-97 (Sheldrick, 1997)'
_computing_structure_solution 'SHELXS-97 (Sheldrick, 1990)'
_diffrn_ambient_temperature 293(2)
_diffrn_measured_fraction_theta_full 0.967
_diffrn_measured_fraction_theta_max 0.967
_diffrn_radiation_monochromator graphite
_diffrn_radiation_source 'fine-focus sealed tube'
_diffrn_radiation_type MoK\a
_diffrn_radiation_wavelength 0.71073
_diffrn_reflns_av_R_equivalents 0.0249
_diffrn_reflns_av_sigmaI/netI 0.0393
_diffrn_reflns_limit_h_max 8
_diffrn_reflns_limit_h_min -8
_diffrn_reflns_limit_k_max 8
_diffrn_reflns_limit_k_min -9
_diffrn_reflns_limit_l_max 4
_diffrn_reflns_limit_l_min -10
_diffrn_reflns_number 2328
_diffrn_reflns_theta_full 25.18
_diffrn_reflns_theta_max 25.18
_diffrn_reflns_theta_min 2.46
_exptl_absorpt_coefficient_mu 1.936
_exptl_absorpt_correction_T_max 1.0000
_exptl_absorpt_correction_T_min .7033
_exptl_absorpt_correction_type empirical
_exptl_absorpt_process_details 'SADABS (Sheldrick, 1996)'
_exptl_crystal_colour red
_exptl_crystal_density_diffrn 2.059
_exptl_crystal_density_method 'not measured'
_exptl_crystal_description prism
_exptl_crystal_F_000 282
_exptl_crystal_size_max 0.18
_exptl_crystal_size_mid 0.12
_exptl_crystal_size_min 0.10
_refine_diff_density_max 0.668
_refine_diff_density_min -0.260
_refine_diff_density_rms 0.067
_refine_ls_extinction_method none
_refine_ls_goodness_of_fit_ref 1.022
_refine_ls_hydrogen_treatment mixed
_refine_ls_matrix_type full
_refine_ls_number_parameters 147
_refine_ls_number_reflns 1554
_refine_ls_number_restraints 0
_refine_ls_restrained_S_all 1.022
_refine_ls_R_factor_all 0.1180
_refine_ls_R_factor_gt 0.0889
_refine_ls_shift/su_max 0.061
_refine_ls_shift/su_mean 0.010
_refine_ls_structure_factor_coef Fsqd
_refine_ls_weighting_details
;
calc w=1/[\s^2^(Fo^2^)+(0.1475P)^2^+0.5869P] where
P=(Fo^2^+2Fc^2^)/3
;
_refine_ls_weighting_scheme calc
_refine_ls_wR_factor_gt 0.2229
_refine_ls_wR_factor_ref 0.2615
_reflns_number_gt 1132
_reflns_number_total 1554
_reflns_threshold_expression >2sigma(I)
_cod_data_source_file b401802h.txt
_cod_data_source_block Co2New
_cod_original_sg_symbol_H-M P-1
_cod_database_code 7052511

loop_
_symmetry_equiv_pos_as_xyz
'x, y, z'
'-x, -y, -z'

loop_
_atom_site_label
_atom_site_type_symbol
_atom_site_fract_x
_atom_site_fract_y
_atom_site_fract_z
_atom_site_U_iso_or_equiv
_atom_site_adp_type
_atom_site_occupancy
_atom_site_symmetry_multiplicity
_atom_site_calc_flag
_atom_site_refinement_flags
_atom_site_disorder_assembly
_atom_site_disorder_group
Co Co 1.01715(17) 0.24221(15) 0.28331(14) 0.0586(18) Uani 1 1 d . . .
C1 C 0.7479(13) 0.5978(11) 0.3589(10) 0.056(3) Uani 1 1 d . . .
H1A H 0.8512 0.6064 0.3955 0.068 Uiso 1 1 calc R . .
C2 C 0.5803(13) 0.7250(13) 0.3809(11) 0.062(3) Uani 1 1 d . . .
H2A H 0.5684 0.8174 0.4329 0.074 Uiso 1 1 calc R . .
C3 C 0.4239(13) 0.7167(11) 0.3245(10) 0.055(3) Uani 1 1 d . . .
C4 C 0.4409(13) 0.5716(11) 0.2570(10) 0.055(3) Uani 1 1 d . . .
C5 C 0.6203(13) 0.4491(11) 0.2396(11) 0.058(3) Uani 1 1 d . . .
H5A H 0.6354 0.3527 0.1914 0.070 Uiso 1 1 calc R . .
C6 C 0.2292(13) 0.8575(10) 0.3562(10) 0.053(2) Uani 1 1 d . . .
C7 C 0.2743(12) 0.5365(11) 0.2080(10) 0.053(2) Uani 1 1 d . . .
N1 N 0.7743(10) 0.4604(9) 0.2878(8) 0.050(2) Uani 1 1 d . . .
O1 O 0.2525(9) 1.0097(8) 0.2806(7) 0.057(2) Uani 1 1 d . . .
O2 O 0.0657(8) 0.8021(8) 0.4515(7) 0.054(2) Uani 1 1 d . . .
O3 O 0.1918(9) 0.6594(8) 0.1244(8) 0.063(2) Uani 1 1 d . . .
O4 O 0.2305(9) 0.3847(8) 0.2622(8) 0.061(2) Uani 1 1 d . . .
O5 O 1.0943(9) 0.2523(9) 0.0359(7) 0.063(2) Uani 1 1 d . . .
H5B H 0.9900 0.2812 0.0104 0.094 Uiso 1 1 calc R . .
O6 O 0.8073(9) 0.0688(8) 0.3319(8) 0.059(2) Uani 1 1 d . . .
H6A H 0.8517 -0.0311 0.3725 0.089 Uiso 1 1 calc R . .
O7 O 0.6657(9) 0.0488(8) 0.0908(8) 0.064(2) Uani 1 1 d . . .

loop_
_atom_site_aniso_label
_atom_site_aniso_U_11
_atom_site_aniso_U_22
_atom_site_aniso_U_33
_atom_site_aniso_U_23
_atom_site_aniso_U_13
_atom_site_aniso_U_12
Co 0.0561(19) 0.0553(19) 0.0644(19) -0.0121(6) -0.0200(8) -0.0070(6)
C1 0.055(5) 0.059(5) 0.053(5) -0.010(4) -0.016(4) -0.010(4)
C2 0.059(5) 0.064(5) 0.060(5) -0.015(4) -0.013(4) -0.010(4)
C3 0.055(5) 0.055(5) 0.053(5) -0.010(3) -0.011(3) -0.016(3)
C4 0.058(5) 0.049(4) 0.054(5) -0.003(3) -0.014(4) -0.012(3)
C5 0.055(5) 0.047(4) 0.071(5) -0.010(4) -0.022(4) -0.006(3)
C6 0.064(5) 0.047(4) 0.049(4) -0.010(3) -0.017(4) -0.011(3)
C7 0.051(4) 0.053(5) 0.053(5) -0.011(3) -0.015(3) -0.005(3)
N1 0.049(4) 0.053(4) 0.046(4) -0.009(3) -0.017(3) -0.005(3)
O1 0.054(3) 0.052(4) 0.064(4) -0.011(3) -0.021(3) -0.002(2)
O2 0.047(3) 0.057(4) 0.055(4) -0.012(2) -0.013(2) -0.007(2)
O3 0.063(4) 0.056(4) 0.071(4) -0.002(3) -0.026(3) -0.010(3)
O4 0.052(3) 0.054(4) 0.078(4) -0.012(3) -0.023(3) -0.010(2)
O5 0.057(4) 0.077(4) 0.055(4) -0.023(3) -0.018(3) 0.000(3)
O6 0.055(4) 0.051(3) 0.074(4) -0.011(3) -0.021(3) -0.011(2)
O7 0.063(4) 0.060(4) 0.068(4) -0.011(3) -0.023(3) -0.008(3)

loop_
_atom_type_symbol
_atom_type_description
_atom_type_scat_dispersion_real
_atom_type_scat_dispersion_imag
_atom_type_scat_source
C C 0.0033 0.0016 'International Tables Vol C Tables 4.2.6.8 and 6.1.1.4'
H H 0.0000 0.0000 'International Tables Vol C Tables 4.2.6.8 and 6.1.1.4'
N N 0.0061 0.0033 'International Tables Vol C Tables 4.2.6.8 and 6.1.1.4'
O O 0.0106 0.0060 'International Tables Vol C Tables 4.2.6.8 and 6.1.1.4'
Co Co 0.3494 0.9721 'International Tables Vol C Tables 4.2.6.8 and 6.1.1.4'

loop_
_geom_angle_atom_site_label_1
_geom_angle_atom_site_label_2
_geom_angle_atom_site_label_3
_geom_angle
_geom_angle_site_symmetry_1
_geom_angle_site_symmetry_3
_geom_angle_publ_flag
O4 Co O5 95.2(3) 1_655 . ?
O4 Co O6 172.0(2) 1_655 . ?
O5 Co O6 90.6(3) . . ?
O4 Co N1 96.4(2) 1_655 . ?
O5 Co N1 93.1(2) . . ?
O6 Co N1 88.9(2) . . ?
O4 Co O1 87.0(2) 1_655 1_645 ?
O5 Co O1 86.6(2) . 1_645 ?
O6 Co O1 87.8(2) . 1_645 ?
N1 Co O1 176.7(2) . 1_645 ?
O4 Co O2 89.7(2) 1_655 2_666 ?
O5 Co O2 173.2(2) . 2_666 ?
O6 Co O2 84.2(2) . 2_666 ?
N1 Co O2 91.0(2) . 2_666 ?
O1 Co O2 88.9(2) 1_645 2_666 ?
N1 C1 C2 123.7(8) . . ?
N1 C1 H1A 118.1 . . ?
C2 C1 H1A 118.1 . . ?
C1 C2 C3 119.3(9) . . ?
C1 C2 H2A 120.4 . . ?
C3 C2 H2A 120.4 . . ?
C4 C3 C2 118.8(8) . . ?
C4 C3 C6 121.9(7) . . ?
C2 C3 C6 119.0(7) . . ?
C3 C4 C5 117.0(8) . . ?
C3 C4 C7 124.1(7) . . ?
C5 C4 C7 118.9(7) . . ?
N1 C5 C4 124.3(8) . . ?
N1 C5 H5A 117.9 . . ?
C4 C5 H5A 117.9 . . ?
O1 C6 O2 128.7(8) . . ?
O1 C6 C3 115.1(7) . . ?
O2 C6 C3 116.2(7) . . ?
O4 C7 O3 126.8(8) . . ?
O4 C7 C4 114.6(7) . . ?
O3 C7 C4 118.6(7) . . ?
C1 N1 C5 116.8(7) . . ?
C1 N1 Co 123.4(5) . . ?
C5 N1 Co 119.0(5) . . ?
C6 O1 Co 126.8(6) . 1_465 ?
C6 O2 Co 123.0(5) . 2_666 ?
C7 O4 Co 140.5(6) . 1_455 ?
Co O5 H5B 109.5 . . ?
Co O6 H6A 109.5 . . ?

loop_
_geom_bond_atom_site_label_1
_geom_bond_atom_site_label_2
_geom_bond_distance
_geom_bond_site_symmetry_2
_geom_bond_publ_flag
Co O4 2.022(6) 1_655 ?
Co O5 2.083(6) . ?
Co O6 2.116(6) . ?
Co N1 2.118(6) . ?
Co O1 2.159(6) 1_645 ?
Co O2 2.204(6) 2_666 ?
C1 N1 1.332(11) . ?
C1 C2 1.346(13) . ?
C1 H1A 0.9300 . ?
C2 C3 1.402(13) . ?
C2 H2A 0.9300 . ?
C3 C4 1.382(12) . ?
C3 C6 1.535(12) . ?
C4 C5 1.385(12) . ?
C4 C7 1.509(12) . ?
C5 N1 1.345(11) . ?
C5 H5A 0.9300 . ?
C6 O1 1.237(10) . ?
C6 O2 1.268(10) . ?
C7 O4 1.239(10) . ?
C7 O3 1.240(10) . ?
O1 Co 2.159(6) 1_465 ?
O2 Co 2.204(6) 2_666 ?
O4 Co 2.022(6) 1_455 ?
O5 H5B 0.8200 . ?
O6 H6A 0.8200 . ?

loop_
_geom_torsion_atom_site_label_1
_geom_torsion_atom_site_label_2
_geom_torsion_atom_site_label_3
_geom_torsion_atom_site_label_4
_geom_torsion
_geom_torsion_site_symmetry_1
_geom_torsion_site_symmetry_2
_geom_torsion_site_symmetry_3
_geom_torsion_site_symmetry_4
_geom_torsion_publ_flag
N1 C1 C2 C3 -1.0(14) . . . . ?
C1 C2 C3 C4 4.1(13) . . . . ?
C1 C2 C3 C6 177.4(8) . . . . ?
C2 C3 C4 C5 -4.4(12) . . . . ?
C6 C3 C4 C5 -177.5(8) . . . . ?
C2 C3 C4 C7 173.2(8) . . . . ?
C6 C3 C4 C7 0.1(13) . . . . ?
C3 C4 C5 N1 1.9(13) . . . . ?
C7 C4 C5 N1 -175.9(8) . . . . ?
C4 C3 C6 O1 -117.6(9) . . . . ?
C2 C3 C6 O1 69.3(10) . . . . ?
C4 C3 C6 O2 60.2(11) . . . . ?
C2 C3 C6 O2 -113.0(9) . . . . ?
C3 C4 C7 O4 -128.8(9) . . . . ?
C5 C4 C7 O4 48.8(11) . . . . ?
C3 C4 C7 O3 49.1(12) . . . . ?
C5 C4 C7 O3 -133.4(9) . . . . ?
C2 C1 N1 C5 -1.5(13) . . . . ?
C2 C1 N1 Co -171.0(7) . . . . ?
C4 C5 N1 C1 1.1(13) . . . . ?
C4 C5 N1 Co 171.0(7) . . . . ?
O4 Co N1 C1 -36.1(7) 1_655 . . . ?
O5 Co N1 C1 -131.6(7) . . . . ?
O6 Co N1 C1 137.9(7) . . . . ?
O1 Co N1 C1 142(4) 1_645 . . . ?
O2 Co N1 C1 53.7(7) 2_666 . . . ?
O4 Co N1 C5 154.7(6) 1_655 . . . ?
O5 Co N1 C5 59.2(7) . . . . ?
O6 Co N1 C5 -31.3(6) . . . . ?
O1 Co N1 C5 -27(4) 1_645 . . . ?
O2 Co N1 C5 -115.5(6) 2_666 . . . ?
O2 C6 O1 Co 0.0(12) . . . 1_465 ?
C3 C6 O1 Co 177.4(5) . . . 1_465 ?
O1 C6 O2 Co -101.1(9) . . . 2_666 ?
C3 C6 O2 Co 81.5(8) . . . 2_666 ?
O3 C7 O4 Co -8.3(15) . . . 1_455 ?
C4 C7 O4 Co 169.4(6) . . . 1_455 ?
